data_1551610
loop_
_publ_author_name
'HAMZEHEE, Farahnaz'
'POURAYOUBI, Mehrdad'
'CHOQUESILLO-LAZARTE, Duane'

_publ_section_title
;
 Synthesis, Spectroscopic Study and Crystal Structure of a New
 Amidophosphonate,
 (C&lt;sub&gt;6&lt;/sub&gt;H&lt;sub&gt;5&lt;/sub&gt;O)&lt;sub&gt;2&lt;/sub&gt;P(O)(NHCH(CH&lt;sub&gt;3&lt;/sub&gt;)(C&lt;sub&gt;2&lt;/sub&gt;H&lt;sub&gt;5&lt;/sub&gt;))
;
_journal_issue 0
_journal_name_full 'X-ray Structure Analysis Online'
_journal_page_first 47
_journal_paper_doi 10.2116/xraystruct.32.47
_journal_volume 32
_journal_year 2016
_chemical_formula_moiety 'C16 H20 N O3 P'
_chemical_formula_sum 'C16 H20 N O3 P'
_chemical_formula_weight 305.30
_space_group_crystal_system monoclinic
_space_group_IT_number 14
_space_group_name_Hall '-P 2ybc'
_space_group_name_H-M_alt 'P 1 21/c 1'
_symmetry_space_group_name_Hall '-P 2ybc'
_symmetry_space_group_name_H-M 'P 1 21/c 1'
_atom_sites_solution_hydrogens mixed
_audit_creation_date 2016-06-15
_audit_creation_method
;
Olex2 1.2
(compiled 2016.02.19 svn.r3266 for OlexSys, GUI svn.r5155)
;
_cell_angle_alpha 90
_cell_angle_beta 99.542(6)
_cell_angle_gamma 90
_cell_formula_units_Z 4
_cell_length_a 13.277(2)
_cell_length_b 5.2887(7)
_cell_length_c 21.962(5)
_cell_measurement_reflns_used 635
_cell_measurement_temperature 100(2)
_cell_measurement_theta_max 24.89
_cell_measurement_theta_min 3.36
_cell_volume 1520.8(5)
_computing_cell_refinement 'SAINT v8.34A (Bruker, 2013)'
_computing_data_collection 'Bruker Apex3, 2016'
_computing_data_reduction 'SAINT v8.34A (Bruker, 2013)'
_computing_molecular_graphics 'Olex2 (Dolomanov et al., 2009)'
_computing_publication_material 'Olex2 (Dolomanov et al., 2009)'
_computing_structure_refinement 'XL (Sheldrick, 2008)'
_computing_structure_solution 'XT (Sheldrick, 2015)'
_diffrn_ambient_temperature 100.0
_diffrn_measured_fraction_theta_full 0.996
_diffrn_measured_fraction_theta_max 0.996
_diffrn_measurement_device_type 'Bruker D8 Venture'
_diffrn_measurement_method '\f and \w scans'
_diffrn_radiation_monochromator multilayer
_diffrn_radiation_type MoK\a
_diffrn_radiation_wavelength 0.71073
_diffrn_reflns_av_unetI/netI 0.0844
_diffrn_reflns_Laue_measured_fraction_full 0.996
_diffrn_reflns_Laue_measured_fraction_max 0.996
_diffrn_reflns_limit_h_max 15
_diffrn_reflns_limit_h_min -15
_diffrn_reflns_limit_k_max 6
_diffrn_reflns_limit_k_min 0
_diffrn_reflns_limit_l_max 26
_diffrn_reflns_limit_l_min 0
_diffrn_reflns_number 2661
_diffrn_reflns_point_group_measured_fraction_full 0.996
_diffrn_reflns_point_group_measured_fraction_max 0.996
_diffrn_reflns_theta_full 25.045
_diffrn_reflns_theta_max 25.045
_diffrn_reflns_theta_min 2.233
_diffrn_source 'high brilliance microfocus sealed tube'
_diffrn_standards_number 0
_exptl_absorpt_coefficient_mu 0.190
_exptl_absorpt_correction_T_max 0.745159
_exptl_absorpt_correction_T_min 0.642897
_exptl_absorpt_correction_type multi-scan
_exptl_absorpt_process_details
;
 TWINABS-2012/1 (Bruker,2012) was used for absorption correction.
 
For component 1:
 wR2(int) was 0.0822 before and 0.0425 after correction.
 The Ratio of minimum to maximum transmission not present.
 The \l/2 correction factor is Not present
 
For component 2:
 wR2(int) was 0.0869 before and 0.0492 after correction.
 The Ratio of minimum to maximum transmission is 0.86.
 The \l/2 correction factor is Not present

Final HKLF 4 output contains 11947 reflections, Rint = 0.0874
 (4186 with I > 3sig(I), Rint = 0.0424)
;
_exptl_crystal_colour colourless
_exptl_crystal_colour_primary colourless
_exptl_crystal_density_diffrn 1.333
_exptl_crystal_description block
_exptl_crystal_F_000 648
_exptl_crystal_size_max 0.1
_exptl_crystal_size_mid 0.08
_exptl_crystal_size_min 0.08
_refine_diff_density_max 1.240
_refine_diff_density_min -0.577
_refine_diff_density_rms 0.089
_refine_ls_extinction_method none
_refine_ls_goodness_of_fit_ref 1.074
_refine_ls_hydrogen_treatment constr
_refine_ls_matrix_type full
_refine_ls_number_parameters 193
_refine_ls_number_reflns 2661
_refine_ls_number_restraints 15
_refine_ls_restrained_S_all 1.076
_refine_ls_R_factor_all 0.1093
_refine_ls_R_factor_gt 0.0725
_refine_ls_shift/su_max 0.000
_refine_ls_shift/su_mean 0.000
_refine_ls_structure_factor_coef Fsqd
_refine_ls_weighting_details 'w=1/[\s^2^(Fo^2^)+(0.0606P)^2^+3.8008P] where P=(Fo^2^+2Fc^2^)/3'
_refine_ls_weighting_scheme calc
_refine_ls_wR_factor_gt 0.1485
_refine_ls_wR_factor_ref 0.1651
_reflns_Friedel_coverage 0.000
_reflns_number_gt 1995
_reflns_number_total 2661
_reflns_threshold_expression 'I > 2\s(I)'
_cod_data_source_file 32_47_1.txt
_cod_data_source_block fh25
_cod_database_code 1551610
_shelx_space_group_comment
;
The symmetry employed for this shelxl refinement is uniquely defined
by the following loop, which should always be used as a source of
symmetry information in preference to the above space-group names.
They are only intended as comments.
;
_shelx_estimated_absorpt_t_max 0.985
_shelx_estimated_absorpt_t_min 0.981
_olex2_refinement_description
;
1. Twinned data refinement
 Scales: 0.712(3) 0.288(3)
2. Fixed Uiso
 At 1.2 times of:
  All C(H) groups, All C(H,H) groups, All N(H) groups
 At 1.5 times of:
  All C(H,H,H) groups
3. Rigid body (RIGU) restrains
 C2, C1, C3, C4
 with sigma for 1-2 distances of 0.004 and sigma for 1-3 distances of 0.004
4.a Riding coordinates:
 N1(H1)
4.b Ternary CH refined with riding coordinates:
 C1(H1A)
4.c Secondary CH2 refined with riding coordinates:
 C3(H3A,H3B)
4.d Aromatic/amide H refined with riding coordinates:
 C16(H16), C7(H7), C10(H10), C6(H6), C12(H12), C15(H15), C14(H14), C9(H9),
 C8(H8), C13(H13)
4.e Idealised Me refined as rotating group:
 C4(H4A,H4B,H4C), C2(H2A,H2B,H2C)
;
_shelx_shelxl_version_number 2014/7
_olex2_submission_special_instructions 'No special instructions were received'

loop_
_space_group_symop_operation_xyz
'x, y, z'
'-x, y+1/2, -z+1/2'
'-x, -y, -z'
'x, -y-1/2, z-1/2'

loop_
_atom_site_label
_atom_site_type_symbol
_atom_site_fract_x
_atom_site_fract_y
_atom_site_fract_z
_atom_site_U_iso_or_equiv
_atom_site_adp_type
_atom_site_occupancy
_atom_site_site_symmetry_order
_atom_site_calc_flag
_atom_site_refinement_flags_posn
_atom_site_refinement_flags_adp
P1 P 0.33255(10) 0.5660(2) 0.34572(6) 0.0151(3) Uani 1 1 d . .
O2 O 0.2300(2) 0.4523(6) 0.36359(14) 0.0168(8) Uani 1 1 d . .
O1 O 0.3567(2) 0.8249(6) 0.36688(15) 0.0196(8) Uani 1 1 d . .
N1 N 0.4204(3) 0.3635(7) 0.36706(19) 0.0184(10) Uani 1 1 d . .
H1 H 0.3971 0.2527 0.3912 0.022 Uiso 1 1 d R .
O3 O 0.3036(2) 0.5362(6) 0.27328(15) 0.0192(8) Uani 1 1 d . .
C5 C 0.2112(4) 0.4640(9) 0.4242(2) 0.0173(11) Uani 1 1 d . .
C16 C 0.1596(4) 0.8263(9) 0.2507(2) 0.0208(12) Uani 1 1 d . .
H16 H 0.1855 0.9299 0.2850 0.025 Uiso 1 1 calc R .
C11 C 0.2111(4) 0.6135(9) 0.2374(2) 0.0138(11) Uani 1 1 d . .
C7 C 0.1268(4) 0.6590(11) 0.4986(3) 0.0257(13) Uani 1 1 d . .
H7 H 0.0851 0.7911 0.5099 0.031 Uiso 1 1 calc R .
C10 C 0.2463(4) 0.2716(9) 0.4647(2) 0.0212(12) Uani 1 1 d . .
H10 H 0.2868 0.1389 0.4525 0.025 Uiso 1 1 calc R .
C6 C 0.1523(4) 0.6567(10) 0.4407(2) 0.0210(12) Uani 1 1 d . .
H6 H 0.1293 0.7878 0.4122 0.025 Uiso 1 1 calc R .
C12 C 0.1769(4) 0.4646(9) 0.1869(2) 0.0183(11) Uani 1 1 d . .
H12 H 0.2151 0.3212 0.1781 0.022 Uiso 1 1 calc R .
C15 C 0.0682(4) 0.8856(10) 0.2123(2) 0.0249(13) Uani 1 1 d . .
H15 H 0.0307 1.0304 0.2210 0.030 Uiso 1 1 calc R .
C1 C 0.5295(4) 0.4125(11) 0.3922(3) 0.0322(13) Uani 1 1 d . U
H1A H 0.5375 0.5944 0.4044 0.039 Uiso 1 1 calc R .
C14 C 0.0313(4) 0.7373(10) 0.1617(3) 0.0256(13) Uani 1 1 d . .
H14 H -0.0312 0.7797 0.1359 0.031 Uiso 1 1 calc R .
C4 C 0.5758(4) 0.5409(11) 0.2963(3) 0.0335(14) Uani 1 1 d . U
H4A H 0.6238 0.5117 0.2676 0.050 Uiso 1 1 calc GR .
H4B H 0.5844 0.7134 0.3126 0.050 Uiso 1 1 calc GR .
H4C H 0.5057 0.5189 0.2745 0.050 Uiso 1 1 calc GR .
C9 C 0.2213(4) 0.2754(10) 0.5238(2) 0.0240(12) Uani 1 1 d . .
H9 H 0.2450 0.1454 0.5524 0.029 Uiso 1 1 calc R .
C8 C 0.1610(4) 0.4715(10) 0.5407(3) 0.0267(13) Uani 1 1 d . .
H8 H 0.1437 0.4758 0.5810 0.032 Uiso 1 1 calc R .
C13 C 0.0859(4) 0.5266(10) 0.1488(2) 0.0230(12) Uani 1 1 d . .
H13 H 0.0611 0.4242 0.1140 0.028 Uiso 1 1 calc R .
C2 C 0.5599(4) 0.2355(12) 0.4544(3) 0.0380(15) Uani 1 1 d . U
H2A H 0.5128 0.2706 0.4833 0.057 Uiso 1 1 calc GR .
H2B H 0.6299 0.2742 0.4742 0.057 Uiso 1 1 calc GR .
H2C H 0.5552 0.0566 0.4426 0.057 Uiso 1 1 calc GR .
C3 C 0.5960(5) 0.3580(13) 0.3477(3) 0.0429(16) Uani 1 1 d . U
H3A H 0.5836 0.1838 0.3317 0.052 Uiso 1 1 calc R .
H3B H 0.6683 0.3704 0.3679 0.052 Uiso 1 1 calc R .

loop_
_atom_site_aniso_label
_atom_site_aniso_U_11
_atom_site_aniso_U_22
_atom_site_aniso_U_33
_atom_site_aniso_U_23
_atom_site_aniso_U_13
_atom_site_aniso_U_12
P1 0.0118(6) 0.0115(6) 0.0222(7) -0.0046(6) 0.0036(5) -0.0015(6)
O2 0.0119(17) 0.0171(18) 0.0214(18) -0.0022(15) 0.0029(14) -0.0060(15)
O1 0.0214(19) 0.0100(16) 0.028(2) -0.0035(15) 0.0044(16) -0.0014(15)
N1 0.011(2) 0.015(2) 0.029(2) -0.0056(18) -0.0002(19) -0.0049(17)
O3 0.0138(18) 0.0180(18) 0.0256(19) -0.0054(16) 0.0024(14) 0.0013(15)
C5 0.014(3) 0.016(3) 0.022(3) -0.005(2) 0.005(2) -0.002(2)
C16 0.025(3) 0.014(3) 0.025(3) 0.000(2) 0.010(2) 0.001(2)
C11 0.008(2) 0.013(2) 0.021(3) 0.005(2) 0.004(2) -0.003(2)
C7 0.013(3) 0.028(3) 0.037(3) -0.011(3) 0.007(2) -0.001(2)
C10 0.020(3) 0.011(3) 0.034(3) -0.004(2) 0.008(2) -0.006(2)
C6 0.014(3) 0.017(3) 0.030(3) 0.000(2) -0.003(2) -0.001(2)
C12 0.015(2) 0.018(2) 0.023(3) 0.002(2) 0.007(2) 0.004(2)
C15 0.025(3) 0.019(3) 0.035(3) 0.007(3) 0.015(2) 0.007(2)
C1 0.013(3) 0.024(3) 0.056(3) -0.022(3) -0.003(2) -0.001(2)
C14 0.021(3) 0.029(3) 0.029(3) 0.014(3) 0.009(3) 0.008(3)
C4 0.029(3) 0.028(3) 0.041(3) -0.006(3) 0.002(3) 0.003(3)
C9 0.030(3) 0.017(3) 0.027(3) 0.002(2) 0.013(3) -0.005(2)
C8 0.027(3) 0.025(3) 0.031(3) -0.008(3) 0.013(3) -0.014(3)
C13 0.022(3) 0.026(3) 0.021(3) 0.002(2) 0.004(2) 0.003(2)
C2 0.025(3) 0.043(4) 0.045(3) -0.002(3) 0.001(3) 0.001(3)
C3 0.032(4) 0.047(4) 0.050(3) -0.012(3) 0.008(3) -0.001(3)

loop_
_atom_type_symbol
_atom_type_description
_atom_type_scat_dispersion_real
_atom_type_scat_dispersion_imag
_atom_type_scat_source
C C 0.0033 0.0016 'International Tables Vol C Tables 4.2.6.8 and 6.1.1.4'
H H 0.0000 0.0000 'International Tables Vol C Tables 4.2.6.8 and 6.1.1.4'
N N 0.0061 0.0033 'International Tables Vol C Tables 4.2.6.8 and 6.1.1.4'
O O 0.0106 0.0060 'International Tables Vol C Tables 4.2.6.8 and 6.1.1.4'
P P 0.1023 0.0942 'International Tables Vol C Tables 4.2.6.8 and 6.1.1.4'

loop_
_geom_angle_atom_site_label_1
_geom_angle_atom_site_label_2
_geom_angle_atom_site_label_3
_geom_angle
O1 P1 O2 115.2(2)
O1 P1 N1 115.0(2)
O1 P1 O3 114.6(2)
N1 P1 O2 106.7(2)
O3 P1 O2 97.74(18)
O3 P1 N1 105.8(2)
C5 O2 P1 120.8(3)
P1 N1 H1 108.1
C1 N1 P1 127.8(3)
C1 N1 H1 108.1
C11 O3 P1 125.4(3)
C10 C5 O2 119.1(4)
C6 C5 O2 119.1(4)
C6 C5 C10 121.7(5)
C11 C16 H16 121.0
C11 C16 C15 118.0(5)
C15 C16 H16 121.0
C16 C11 O3 122.6(4)
C16 C11 C12 122.1(5)
C12 C11 O3 115.3(4)
C6 C7 H7 119.6
C6 C7 C8 120.8(5)
C8 C7 H7 119.6
C5 C10 H10 120.6
C5 C10 C9 118.8(5)
C9 C10 H10 120.6
C5 C6 H6 120.3
C7 C6 C5 119.5(5)
C7 C6 H6 120.3
C11 C12 H12 120.4
C11 C12 C13 119.2(5)
C13 C12 H12 120.4
C16 C15 H15 119.5
C14 C15 C16 121.1(5)
C14 C15 H15 119.5
N1 C1 H1A 108.8
N1 C1 C2 107.4(5)
C2 C1 H1A 108.8
C3 C1 N1 112.4(5)
C3 C1 H1A 108.8
C3 C1 C2 110.6(5)
C15 C14 H14 120.2
C15 C14 C13 119.5(5)
C13 C14 H14 120.2
H4A C4 H4B 109.5
H4A C4 H4C 109.5
H4B C4 H4C 109.5
C3 C4 H4A 109.5
C3 C4 H4B 109.5
C3 C4 H4C 109.5
C10 C9 H9 120.2
C10 C9 C8 119.6(5)
C8 C9 H9 120.2
C7 C8 C9 119.6(5)
C7 C8 H8 120.2
C9 C8 H8 120.2
C12 C13 H13 120.0
C14 C13 C12 120.0(5)
C14 C13 H13 120.0
C1 C2 H2A 109.5
C1 C2 H2B 109.5
C1 C2 H2C 109.5
H2A C2 H2B 109.5
H2A C2 H2C 109.5
H2B C2 H2C 109.5
C1 C3 C4 109.3(5)
C1 C3 H3A 109.8
C1 C3 H3B 109.8
C4 C3 H3A 109.8
C4 C3 H3B 109.8
H3A C3 H3B 108.3

loop_
_geom_bond_atom_site_label_1
_geom_bond_atom_site_label_2
_geom_bond_distance
P1 O2 1.596(3)
P1 O1 1.465(3)
P1 N1 1.595(4)
P1 O3 1.582(4)
O2 C5 1.397(6)
N1 H1 0.8799
N1 C1 1.484(6)
O3 C11 1.406(5)
C5 C10 1.380(7)
C5 C6 1.370(7)
C16 H16 0.9500
C16 C11 1.373(7)
C16 C15 1.394(7)
C11 C12 1.374(7)
C7 H7 0.9500
C7 C6 1.368(7)
C7 C8 1.380(8)
C10 H10 0.9500
C10 C9 1.391(7)
C6 H6 0.9500
C12 H12 0.9500
C12 C13 1.390(7)
C15 H15 0.9500
C15 C14 1.382(8)
C1 H1A 1.0000
C1 C2 1.651(8)
C1 C3 1.450(8)
C14 H14 0.9500
C14 C13 1.384(7)
C4 H4A 0.9800
C4 H4B 0.9800
C4 H4C 0.9800
C4 C3 1.479(8)
C9 H9 0.9500
C9 C8 1.398(7)
C8 H8 0.9500
C13 H13 0.9500
C2 H2A 0.9800
C2 H2B 0.9800
C2 H2C 0.9800
C3 H3A 0.9900
C3 H3B 0.9900

loop_
_geom_hbond_atom_site_label_D
_geom_hbond_atom_site_label_H
_geom_hbond_atom_site_label_A
_geom_hbond_distance_DH
_geom_hbond_distance_HA
_geom_hbond_distance_DA
_geom_hbond_angle_DHA
_geom_hbond_site_symmetry_A
N1 H1 O1 0.88 2.37 2.971(5) 126.2 1_545

loop_
_twin_individual_id
_twin_individual_mass_fraction_refined
1 0.712(3)
2 0.288(3)
